data_4335956
loop_
_publ_author_name
'Leland R. Widger'
'Yunbo Jiang'
'Maxime A. Siegler'
'Devesh Kumar'
'Reza Latifi'
'Sam P. de Visser'
'Guy N. L. Jameson'
'David P. Goldberg'

_publ_section_title
;
 Synthesis and Ligand Non-Innocence of Thiolate-Ligated (N4S) Iron(II) and
 Nickel(II) Bis(imino)pyridine Complexes
;
_journal_name_full 'Inorganic Chemistry'
_journal_page_first 10467
_journal_page_last 10480
_journal_paper_doi 10.1021/ic4013558
_journal_volume 52
_journal_year 2013
_chemical_formula_moiety 'C34 H40 Fe N5 S, 2(C4 H10 O)'
_chemical_formula_sum 'C42 H60 Fe N5 O2 S'
_chemical_formula_weight 754.86
_chemical_name_systematic
; 
 ? 
;
_space_group_IT_number 14
_symmetry_cell_setting monoclinic
_symmetry_space_group_name_Hall '-P 2ybc'
_symmetry_space_group_name_H-M 'P 1 21/c 1'
_atom_sites_solution_hydrogens difmap
_atom_sites_solution_primary direct
_atom_sites_solution_secondary difmap
_audit_creation_method SHELXL-97
_cell_angle_alpha 90.00
_cell_angle_beta 103.7517(18)
_cell_angle_gamma 90.00
_cell_formula_units_Z 4
_cell_length_a 19.5713(4)
_cell_length_b 10.9561(2)
_cell_length_c 19.7953(3)
_cell_measurement_reflns_used 10425
_cell_measurement_temperature 110(2)
_cell_measurement_theta_max 25.96
_cell_measurement_theta_min 1.67
_cell_volume 4122.94(13)
_computing_cell_refinement
;
CrysAlisPro, Agilent Technologies,
Version 1.171.34.49 (release 20-01-2011 CrysAlis171 .NET)
(compiled Jan 20 2011,15:58:25)
;
_computing_data_collection
;
CrysAlisPro, Agilent Technologies,
Version 1.171.34.49 (release 20-01-2011 CrysAlis171 .NET)
(compiled Jan 20 2011,15:58:25)
;
_computing_data_reduction
;
CrysAlisPro, Agilent Technologies,
Version 1.171.34.49 (release 20-01-2011 CrysAlis171 .NET)
(compiled Jan 20 2011,15:58:25)
;
_computing_molecular_graphics 'SHELXTL v6.10 (Sheldrick, 2008)'
_computing_publication_material 'SHELXTL v6.10 (Sheldrick, 2008)'
_computing_structure_refinement 'SHELXL-97 (Sheldrick, 2008)'
_computing_structure_solution 'SHELXS-97 (Sheldrick, 2008)'
_diffrn_ambient_temperature 110(2)
_diffrn_detector_area_resol_mean 15.989
_diffrn_measured_fraction_theta_full 0.999
_diffrn_measured_fraction_theta_max 0.999
_diffrn_measurement_device_type 'Goniometer KM4/Xcalibur, detector: Sapphire3'
_diffrn_measurement_method '\w scans'
_diffrn_radiation_monochromator graphite
_diffrn_radiation_source 'Enhance (Mo) x-ray Source'
_diffrn_radiation_type MoK\a
_diffrn_radiation_wavelength 0.71073
_diffrn_reflns_av_R_equivalents 0.0433
_diffrn_reflns_av_sigmaI/netI 0.0404
_diffrn_reflns_limit_h_max 23
_diffrn_reflns_limit_h_min -23
_diffrn_reflns_limit_k_max 13
_diffrn_reflns_limit_k_min -13
_diffrn_reflns_limit_l_max 24
_diffrn_reflns_limit_l_min -24
_diffrn_reflns_number 37056
_diffrn_reflns_theta_full 25.75
_diffrn_reflns_theta_max 25.75
_diffrn_reflns_theta_min 2.14
_exptl_absorpt_coefficient_mu 0.457
_exptl_absorpt_correction_T_max 0.977
_exptl_absorpt_correction_T_min 0.871
_exptl_absorpt_correction_type analytical
_exptl_absorpt_process_details
;
CrysAlisPro, Agilent Technologies,
Version 1.171.34.49 (release 20-01-2011 CrysAlis171 .NET)
(compiled Jan 20 2011,15:58:25)
Analytical numeric absorption correction using a multifaceted crystal
            model based on expressions derived by R.C. Clark & J.S. Reid.
(Clark, R. C. & Reid, J. S. (1995). Acta Cryst. A51, 887-897)
;
_exptl_crystal_colour 'dark brown'
_exptl_crystal_density_diffrn 1.216
_exptl_crystal_description lath
_exptl_crystal_F_000 1620
_exptl_crystal_size_max 0.49
_exptl_crystal_size_mid 0.21
_exptl_crystal_size_min 0.07
_refine_diff_density_max 0.472
_refine_diff_density_min -0.297
_refine_diff_density_rms 0.056
_refine_ls_extinction_method none
_refine_ls_goodness_of_fit_ref 1.035
_refine_ls_hydrogen_treatment constr
_refine_ls_matrix_type full
_refine_ls_number_parameters 472
_refine_ls_number_reflns 7886
_refine_ls_number_restraints 0
_refine_ls_restrained_S_all 1.035
_refine_ls_R_factor_all 0.0542
_refine_ls_R_factor_gt 0.0379
_refine_ls_shift/su_max 0.001
_refine_ls_shift/su_mean 0.000
_refine_ls_structure_factor_coef Fsqd
_refine_ls_weighting_details 'calc w=1/[\s^2^(Fo^2^)+(0.0324P)^2^+2.8503P] where P=(Fo^2^+2Fc^2^)/3'
_refine_ls_weighting_scheme calc
_refine_ls_wR_factor_gt 0.0823
_refine_ls_wR_factor_ref 0.0879
_reflns_number_gt 6329
_reflns_number_total 7886
_reflns_threshold_expression I>2\s(I)
_cod_data_source_file ic4013558_si_004.cif
_cod_data_source_block 4
_cod_original_sg_symbol_H-M 'P 21/c'
_cod_database_code 4335956

loop_
_symmetry_equiv_pos_as_xyz
'x, y, z'
'-x, y+1/2, -z+1/2'
'-x, -y, -z'
'x, -y-1/2, z-1/2'

loop_
_atom_site_label
_atom_site_type_symbol
_atom_site_fract_x
_atom_site_fract_y
_atom_site_fract_z
_atom_site_U_iso_or_equiv
_atom_site_adp_type
_atom_site_occupancy
_atom_site_symmetry_multiplicity
_atom_site_calc_flag
_atom_site_refinement_flags
Fe1 Fe 0.288583(14) 0.90967(2) 0.455187(13) 0.01319(8) Uani 1 1 d .
S1 S 0.29092(2) 0.88864(5) 0.34433(2) 0.01946(12) Uani 1 1 d .
C1 C 0.38322(10) 0.89018(17) 0.35867(10) 0.0170(4) Uani 1 1 d .
C2 C 0.41567(11) 0.90372(18) 0.30345(10) 0.0212(4) Uani 1 1 d .
H2 H 0.3875 0.9123 0.2575 0.025 Uiso 1 1 calc R
C3 C 0.48824(11) 0.90486(19) 0.31461(11) 0.0246(5) Uani 1 1 d .
H3 H 0.5096 0.9112 0.2764 0.030 Uiso 1 1 calc R
C4 C 0.52952(11) 0.89672(18) 0.38197(11) 0.0230(4) Uani 1 1 d .
H4 H 0.5793 0.8989 0.3898 0.028 Uiso 1 1 calc R
C5 C 0.49865(10) 0.88548(17) 0.43776(11) 0.0197(4) Uani 1 1 d .
H5 H 0.5275 0.8821 0.4837 0.024 Uiso 1 1 calc R
C6 C 0.42547(10) 0.87900(16) 0.42723(10) 0.0152(4) Uani 1 1 d .
C7 C 0.41273(10) 0.83115(17) 0.54559(10) 0.0162(4) Uani 1 1 d .
C8 C 0.48585(10) 0.78754(19) 0.57715(11) 0.0226(4) Uani 1 1 d .
H8A H 0.5020 0.7356 0.5437 0.034 Uiso 1 1 calc R
H8B H 0.4861 0.7406 0.6193 0.034 Uiso 1 1 calc R
H8C H 0.5173 0.8579 0.5890 0.034 Uiso 1 1 calc R
C9 C 0.35975(10) 0.82540(16) 0.58446(10) 0.0160(4) Uani 1 1 d .
C10 C 0.36552(11) 0.79408(18) 0.65386(10) 0.0205(4) Uani 1 1 d .
H10 H 0.4101 0.7739 0.6830 0.025 Uiso 1 1 calc R
C11 C 0.30552(11) 0.79254(18) 0.68012(10) 0.0223(4) Uani 1 1 d .
H11 H 0.3095 0.7721 0.7275 0.027 Uiso 1 1 calc R
C12 C 0.24000(11) 0.82043(18) 0.63796(10) 0.0203(4) Uani 1 1 d .
H12 H 0.1994 0.8199 0.6564 0.024 Uiso 1 1 calc R
C13 C 0.23440(10) 0.84919(17) 0.56819(10) 0.0174(4) Uani 1 1 d .
C14 C 0.17416(10) 0.87188(17) 0.51301(10) 0.0174(4) Uani 1 1 d .
C15 C 0.10056(10) 0.8658(2) 0.52276(11) 0.0247(5) Uani 1 1 d .
H15A H 0.0797 0.9476 0.5174 0.037 Uiso 1 1 calc R
H15B H 0.1015 0.8347 0.5694 0.037 Uiso 1 1 calc R
H15C H 0.0724 0.8111 0.4878 0.037 Uiso 1 1 calc R
C16 C 0.13324(10) 0.89768(19) 0.39064(10) 0.0219(4) Uani 1 1 d .
C17 C 0.09829(11) 1.0067(2) 0.36755(12) 0.0274(5) Uani 1 1 d .
C18 C 0.04311(12) 1.0029(3) 0.30821(13) 0.0419(7) Uani 1 1 d .
H18 H 0.0187 1.0761 0.2919 0.050 Uiso 1 1 calc R
C19 C 0.02328(13) 0.8968(3) 0.27306(14) 0.0489(7) Uani 1 1 d .
H19 H -0.0152 0.8961 0.2334 0.059 Uiso 1 1 calc R
C20 C 0.05913(13) 0.7906(3) 0.29526(13) 0.0443(7) Uani 1 1 d .
H20 H 0.0456 0.7174 0.2699 0.053 Uiso 1 1 calc R
C21 C 0.11486(11) 0.7878(2) 0.35414(11) 0.0288(5) Uani 1 1 d .
C22 C 0.12028(11) 1.1274(2) 0.40356(12) 0.0297(5) Uani 1 1 d .
H22 H 0.1568 1.1098 0.4472 0.036 Uiso 1 1 calc R
C23 C 0.05928(14) 1.1935(3) 0.42417(16) 0.0500(7) Uani 1 1 d .
H23A H 0.0236 1.2156 0.3822 0.075 Uiso 1 1 calc R
H23B H 0.0769 1.2676 0.4503 0.075 Uiso 1 1 calc R
H23C H 0.0383 1.1397 0.4533 0.075 Uiso 1 1 calc R
C24 C 0.15386(12) 1.2100(2) 0.35824(13) 0.0365(6) Uani 1 1 d .
H24A H 0.1922 1.1661 0.3447 0.055 Uiso 1 1 calc R
H24B H 0.1726 1.2834 0.3845 0.055 Uiso 1 1 calc R
H24C H 0.1183 1.2334 0.3164 0.055 Uiso 1 1 calc R
C25 C 0.15209(12) 0.6677(2) 0.37713(12) 0.0337(5) Uani 1 1 d .
H25 H 0.1952 0.6866 0.4142 0.040 Uiso 1 1 calc R
C26 C 0.10618(15) 0.5822(2) 0.40878(14) 0.0463(7) Uani 1 1 d .
H26A H 0.0933 0.6229 0.4481 0.070 Uiso 1 1 calc R
H26B H 0.1324 0.5074 0.4250 0.070 Uiso 1 1 calc R
H26C H 0.0634 0.5617 0.3735 0.070 Uiso 1 1 calc R
C27 C 0.17574(15) 0.6019(3) 0.31814(15) 0.0498(7) Uani 1 1 d .
H27A H 0.1344 0.5795 0.2816 0.075 Uiso 1 1 calc R
H27B H 0.2019 0.5280 0.3364 0.075 Uiso 1 1 calc R
H27C H 0.2060 0.6562 0.2987 0.075 Uiso 1 1 calc R
C28 C 0.33239(10) 1.16780(18) 0.43710(10) 0.0174(4) Uani 1 1 d .
H28 H 0.3509 1.1327 0.4013 0.021 Uiso 1 1 calc R
C29 C 0.33796(10) 1.29151(18) 0.44641(10) 0.0192(4) Uani 1 1 d .
H29 H 0.3610 1.3392 0.4184 0.023 Uiso 1 1 calc R
C30 C 0.30945(10) 1.34811(18) 0.49761(10) 0.0196(4) Uani 1 1 d .
C31 C 0.28031(10) 1.26826(18) 0.53944(10) 0.0207(4) Uani 1 1 d .
H31 H 0.2621 1.2998 0.5763 0.025 Uiso 1 1 calc R
C32 C 0.27840(10) 1.14577(18) 0.52669(10) 0.0187(4) Uani 1 1 d .
H32 H 0.2588 1.0945 0.5559 0.022 Uiso 1 1 calc R
C33 C 0.34228(12) 1.55062(19) 0.46450(12) 0.0297(5) Uani 1 1 d .
H33A H 0.3933 1.5376 0.4775 0.044 Uiso 1 1 calc R
H33B H 0.3319 1.6359 0.4733 0.044 Uiso 1 1 calc R
H33C H 0.3243 1.5321 0.4150 0.044 Uiso 1 1 calc R
C34 C 0.28052(13) 1.5242(2) 0.56040(13) 0.0353(6) Uani 1 1 d .
H34A H 0.2344 1.4883 0.5593 0.053 Uiso 1 1 calc R
H34B H 0.2755 1.6126 0.5533 0.053 Uiso 1 1 calc R
H34C H 0.3126 1.5077 0.6056 0.053 Uiso 1 1 calc R
N1 N 0.38707(8) 0.86872(13) 0.47965(8) 0.0138(3) Uani 1 1 d .
N2 N 0.29446(8) 0.85257(14) 0.54314(8) 0.0146(3) Uani 1 1 d .
N3 N 0.19023(8) 0.89508(14) 0.45208(8) 0.0162(3) Uani 1 1 d .
N4 N 0.30233(8) 1.09274(14) 0.47551(8) 0.0162(3) Uani 1 1 d .
N5 N 0.30869(10) 1.47087(15) 0.50569(9) 0.0261(4) Uani 1 1 d .
C35 C 0.34247(16) 0.2748(3) 0.24859(14) 0.0552(8) Uani 1 1 d .
H35A H 0.3821 0.2400 0.2327 0.083 Uiso 1 1 calc R
H35B H 0.2989 0.2631 0.2126 0.083 Uiso 1 1 calc R
H35C H 0.3384 0.2339 0.2915 0.083 Uiso 1 1 calc R
C36 C 0.35478(13) 0.4088(3) 0.26226(12) 0.0407(6) Uani 1 1 d .
H36A H 0.3604 0.4504 0.2195 0.049 Uiso 1 1 calc R
H36B H 0.3140 0.4454 0.2763 0.049 Uiso 1 1 calc R
O1 O 0.41681(8) 0.42387(14) 0.31638(8) 0.0318(4) Uani 1 1 d .
C37 C 0.43907(14) 0.5473(2) 0.32636(12) 0.0372(6) Uani 1 1 d .
H37A H 0.4028 0.5966 0.3412 0.045 Uiso 1 1 calc R
H37B H 0.4462 0.5817 0.2823 0.045 Uiso 1 1 calc R
C38 C 0.50658(15) 0.5513(2) 0.38107(14) 0.0449(7) Uani 1 1 d .
H38A H 0.4990 0.5178 0.4246 0.067 Uiso 1 1 calc R
H38B H 0.5227 0.6360 0.3885 0.067 Uiso 1 1 calc R
H38C H 0.5422 0.5027 0.3659 0.067 Uiso 1 1 calc R
C39 C 0.1242(2) 0.3445(3) 0.1298(2) 0.0757(11) Uani 1 1 d .
H39A H 0.1622 0.3729 0.1683 0.113 Uiso 1 1 calc R
H39B H 0.0822 0.3949 0.1272 0.113 Uiso 1 1 calc R
H39C H 0.1391 0.3509 0.0861 0.113 Uiso 1 1 calc R
C40 C 0.10751(16) 0.2151(3) 0.14189(16) 0.0539(8) Uani 1 1 d .
H40A H 0.0917 0.2083 0.1857 0.065 Uiso 1 1 calc R
H40B H 0.0690 0.1860 0.1033 0.065 Uiso 1 1 calc R
O2 O 0.16764(9) 0.14292(17) 0.14612(9) 0.0427(4) Uani 1 1 d .
C41 C 0.16301(16) 0.0251(3) 0.17721(14) 0.0500(7) Uani 1 1 d .
H41A H 0.1495 0.0366 0.2219 0.060 Uiso 1 1 calc R
H41B H 0.2100 -0.0140 0.1874 0.060 Uiso 1 1 calc R
C42 C 0.11077(18) -0.0587(3) 0.13188(19) 0.0660(9) Uani 1 1 d .
H42A H 0.0638 -0.0223 0.1232 0.099 Uiso 1 1 calc R
H42B H 0.1106 -0.1375 0.1553 0.099 Uiso 1 1 calc R
H42C H 0.1239 -0.0710 0.0876 0.099 Uiso 1 1 calc R

loop_
_atom_site_aniso_label
_atom_site_aniso_U_11
_atom_site_aniso_U_22
_atom_site_aniso_U_33
_atom_site_aniso_U_23
_atom_site_aniso_U_13
_atom_site_aniso_U_12
Fe1 0.01205(14) 0.01363(14) 0.01414(13) 0.00059(11) 0.00358(10) -0.00009(11)
S1 0.0151(2) 0.0279(3) 0.0154(2) -0.0027(2) 0.00353(18) -0.0023(2)
C1 0.0177(10) 0.0138(10) 0.0208(10) -0.0032(8) 0.0071(8) -0.0016(8)
C2 0.0230(10) 0.0232(11) 0.0188(10) -0.0043(8) 0.0079(8) -0.0044(9)
C3 0.0264(11) 0.0256(11) 0.0268(11) -0.0044(9) 0.0158(9) -0.0038(10)
C4 0.0166(10) 0.0234(11) 0.0316(11) -0.0015(9) 0.0111(9) -0.0009(9)
C5 0.0173(10) 0.0171(10) 0.0246(10) -0.0013(8) 0.0046(8) 0.0002(8)
C6 0.0170(10) 0.0105(9) 0.0193(10) -0.0010(7) 0.0067(8) -0.0004(7)
C7 0.0172(10) 0.0118(9) 0.0190(10) -0.0002(7) 0.0032(8) -0.0018(8)
C8 0.0174(10) 0.0248(11) 0.0249(11) 0.0071(9) 0.0039(8) 0.0029(9)
C9 0.0179(10) 0.0101(9) 0.0196(10) -0.0004(7) 0.0034(8) -0.0008(8)
C10 0.0209(10) 0.0199(10) 0.0195(10) 0.0007(8) 0.0022(8) -0.0008(9)
C11 0.0306(12) 0.0203(11) 0.0166(10) 0.0010(8) 0.0072(9) -0.0001(9)
C12 0.0234(11) 0.0166(10) 0.0240(10) -0.0001(8) 0.0116(9) -0.0010(8)
C13 0.0178(10) 0.0137(9) 0.0227(10) -0.0005(8) 0.0090(8) -0.0007(8)
C14 0.0142(10) 0.0164(10) 0.0239(10) 0.0005(8) 0.0088(8) -0.0004(8)
C15 0.0173(10) 0.0309(12) 0.0280(11) 0.0032(9) 0.0094(9) 0.0005(9)
C16 0.0129(10) 0.0313(12) 0.0222(10) 0.0024(9) 0.0052(8) -0.0042(9)
C17 0.0149(10) 0.0344(13) 0.0322(12) 0.0114(10) 0.0044(9) -0.0007(9)
C18 0.0225(12) 0.0499(16) 0.0459(15) 0.0228(13) -0.0067(11) -0.0045(12)
C19 0.0286(13) 0.066(2) 0.0403(15) 0.0184(14) -0.0142(11) -0.0172(14)
C20 0.0353(14) 0.0532(17) 0.0376(14) -0.0027(12) -0.0048(11) -0.0221(13)
C21 0.0211(11) 0.0362(13) 0.0285(12) -0.0002(10) 0.0046(9) -0.0091(10)
C22 0.0197(11) 0.0303(12) 0.0387(13) 0.0103(10) 0.0060(10) 0.0078(9)
C23 0.0367(15) 0.0496(17) 0.0686(19) 0.0138(15) 0.0223(14) 0.0179(13)
C24 0.0255(12) 0.0332(14) 0.0496(15) 0.0100(11) 0.0063(11) 0.0004(10)
C25 0.0309(13) 0.0302(13) 0.0371(13) -0.0100(10) 0.0022(10) -0.0099(10)
C26 0.0587(18) 0.0340(14) 0.0502(16) -0.0042(12) 0.0207(14) -0.0058(13)
C27 0.0429(16) 0.0496(17) 0.0625(18) -0.0194(14) 0.0234(14) -0.0157(13)
C28 0.0148(10) 0.0193(10) 0.0192(10) 0.0017(8) 0.0060(8) 0.0022(8)
C29 0.0154(10) 0.0197(10) 0.0230(10) 0.0038(8) 0.0054(8) -0.0006(8)
C30 0.0150(10) 0.0183(10) 0.0243(10) 0.0000(8) 0.0021(8) -0.0006(8)
C31 0.0218(10) 0.0206(10) 0.0212(10) -0.0021(8) 0.0080(8) 0.0005(9)
C32 0.0179(10) 0.0196(10) 0.0198(10) 0.0027(8) 0.0070(8) 0.0001(8)
C33 0.0346(13) 0.0156(10) 0.0405(13) 0.0009(9) 0.0125(11) -0.0034(9)
C34 0.0438(15) 0.0182(12) 0.0501(15) -0.0103(10) 0.0236(12) -0.0031(10)
N1 0.0142(8) 0.0113(8) 0.0165(8) -0.0015(6) 0.0045(6) -0.0018(6)
N2 0.0152(8) 0.0129(8) 0.0164(8) -0.0005(6) 0.0052(6) -0.0013(6)
N3 0.0138(8) 0.0168(8) 0.0178(8) 0.0006(7) 0.0034(6) -0.0002(7)
N4 0.0149(8) 0.0151(8) 0.0191(8) 0.0007(7) 0.0051(6) 0.0018(7)
N5 0.0312(10) 0.0141(9) 0.0370(11) -0.0038(8) 0.0158(9) -0.0035(8)
C35 0.0610(19) 0.071(2) 0.0303(14) 0.0033(14) 0.0032(13) -0.0186(16)
C36 0.0314(13) 0.0627(18) 0.0287(12) 0.0070(12) 0.0084(10) 0.0092(13)
O1 0.0337(9) 0.0339(9) 0.0275(8) 0.0083(7) 0.0063(7) 0.0055(7)
C37 0.0513(16) 0.0299(13) 0.0346(13) 0.0086(11) 0.0186(12) 0.0108(12)
C38 0.0565(18) 0.0291(14) 0.0485(16) 0.0010(12) 0.0116(14) -0.0034(13)
C39 0.083(3) 0.058(2) 0.103(3) 0.024(2) 0.056(2) 0.0218(19)
C40 0.0528(18) 0.0579(19) 0.0585(18) 0.0142(15) 0.0281(15) 0.0123(15)
O2 0.0387(10) 0.0486(11) 0.0454(10) 0.0028(9) 0.0189(8) 0.0028(9)
C41 0.0518(18) 0.0585(19) 0.0447(16) 0.0121(14) 0.0217(14) 0.0135(15)
C42 0.066(2) 0.0537(19) 0.091(3) -0.0092(18) 0.044(2) -0.0037(17)

loop_
_atom_type_symbol
_atom_type_description
_atom_type_scat_dispersion_real
_atom_type_scat_dispersion_imag
_atom_type_scat_source
C C 0.0033 0.0016 'International Tables Vol C Tables 4.2.6.8 and 6.1.1.4'
H H 0.0000 0.0000 'International Tables Vol C Tables 4.2.6.8 and 6.1.1.4'
Fe Fe 0.3463 0.8444 'International Tables Vol C Tables 4.2.6.8 and 6.1.1.4'
N N 0.0061 0.0033 'International Tables Vol C Tables 4.2.6.8 and 6.1.1.4'
O O 0.0106 0.0060 'International Tables Vol C Tables 4.2.6.8 and 6.1.1.4'
S S 0.1246 0.1234 'International Tables Vol C Tables 4.2.6.8 and 6.1.1.4'

loop_
_geom_angle_atom_site_label_1
_geom_angle_atom_site_label_2
_geom_angle_atom_site_label_3
_geom_angle
N2 Fe1 N3 80.65(7)
N2 Fe1 N1 81.26(7)
N3 Fe1 N1 157.78(7)
N2 Fe1 N4 99.92(6)
N3 Fe1 N4 99.88(6)
N1 Fe1 N4 95.84(6)
N2 Fe1 S1 153.58(5)
N3 Fe1 S1 102.49(5)
N1 Fe1 S1 88.27(5)
N4 Fe1 S1 105.25(5)
C1 S1 Fe1 95.81(6)
C2 C1 C6 119.24(18)
C2 C1 S1 120.99(15)
C6 C1 S1 119.76(14)
C3 C2 C1 121.08(19)
C3 C2 H2 119.5
C1 C2 H2 119.5
C2 C3 C4 119.57(18)
C2 C3 H3 120.2
C4 C3 H3 120.2
C5 C4 C3 120.49(19)
C5 C4 H4 119.8
C3 C4 H4 119.8
C4 C5 C6 120.72(19)
C4 C5 H5 119.6
C6 C5 H5 119.6
C5 C6 C1 118.82(17)
C5 C6 N1 126.49(17)
C1 C6 N1 114.60(16)
N1 C7 C9 112.54(16)
N1 C7 C8 126.95(17)
C9 C7 C8 120.28(17)
C7 C8 H8A 109.5
C7 C8 H8B 109.5
H8A C8 H8B 109.5
C7 C8 H8C 109.5
H8A C8 H8C 109.5
H8B C8 H8C 109.5
N2 C9 C10 119.03(17)
N2 C9 C7 111.08(16)
C10 C9 C7 129.86(18)
C11 C10 C9 119.52(18)
C11 C10 H10 120.2
C9 C10 H10 120.2
C12 C11 C10 120.90(18)
C12 C11 H11 119.6
C10 C11 H11 119.6
C11 C12 C13 119.27(18)
C11 C12 H12 120.4
C13 C12 H12 120.4
N2 C13 C12 119.23(18)
N2 C13 C14 109.87(16)
C12 C13 C14 130.82(18)
N3 C14 C13 113.20(16)
N3 C14 C15 124.20(17)
C13 C14 C15 122.57(17)
C14 C15 H15A 109.5
C14 C15 H15B 109.5
H15A C15 H15B 109.5
C14 C15 H15C 109.5
H15A C15 H15C 109.5
H15B C15 H15C 109.5
C17 C16 C21 121.20(19)
C17 C16 N3 120.85(19)
C21 C16 N3 117.94(18)
C18 C17 C16 118.0(2)
C18 C17 C22 120.0(2)
C16 C17 C22 121.98(19)
C19 C18 C17 121.7(2)
C19 C18 H18 119.2
C17 C18 H18 119.2
C18 C19 C20 119.8(2)
C18 C19 H19 120.1
C20 C19 H19 120.1
C19 C20 C21 121.6(2)
C19 C20 H20 119.2
C21 C20 H20 119.2
C20 C21 C16 117.6(2)
C20 C21 C25 119.6(2)
C16 C21 C25 122.77(19)
C17 C22 C24 110.75(19)
C17 C22 C23 112.7(2)
C24 C22 C23 110.31(19)
C17 C22 H22 107.6
C24 C22 H22 107.6
C23 C22 H22 107.6
C22 C23 H23A 109.5
C22 C23 H23B 109.5
H23A C23 H23B 109.5
C22 C23 H23C 109.5
H23A C23 H23C 109.5
H23B C23 H23C 109.5
C22 C24 H24A 109.5
C22 C24 H24B 109.5
H24A C24 H24B 109.5
C22 C24 H24C 109.5
H24A C24 H24C 109.5
H24B C24 H24C 109.5
C21 C25 C26 111.4(2)
C21 C25 C27 112.9(2)
C26 C25 C27 109.7(2)
C21 C25 H25 107.5
C26 C25 H25 107.5
C27 C25 H25 107.5
C25 C26 H26A 109.5
C25 C26 H26B 109.5
H26A C26 H26B 109.5
C25 C26 H26C 109.5
H26A C26 H26C 109.5
H26B C26 H26C 109.5
C25 C27 H27A 109.5
C25 C27 H27B 109.5
H27A C27 H27B 109.5
C25 C27 H27C 109.5
H27A C27 H27C 109.5
H27B C27 H27C 109.5
N4 C28 C29 124.08(18)
N4 C28 H28 118.0
C29 C28 H28 118.0
C28 C29 C30 119.95(18)
C28 C29 H29 120.0
C30 C29 H29 120.0
N5 C30 C29 122.56(18)
N5 C30 C31 121.84(18)
C29 C30 C31 115.59(18)
C32 C31 C30 119.81(18)
C32 C31 H31 120.1
C30 C31 H31 120.1
N4 C32 C31 124.42(18)
N4 C32 H32 117.8
C31 C32 H32 117.8
N5 C33 H33A 109.5
N5 C33 H33B 109.5
H33A C33 H33B 109.5
N5 C33 H33C 109.5
H33A C33 H33C 109.5
H33B C33 H33C 109.5
N5 C34 H34A 109.5
N5 C34 H34B 109.5
H34A C34 H34B 109.5
N5 C34 H34C 109.5
H34A C34 H34C 109.5
H34B C34 H34C 109.5
C7 N1 C6 126.23(16)
C7 N1 Fe1 115.81(12)
C6 N1 Fe1 117.96(12)
C9 N2 C13 122.03(16)
C9 N2 Fe1 118.66(12)
C13 N2 Fe1 119.02(13)
C14 N3 C16 117.55(16)
C14 N3 Fe1 115.79(13)
C16 N3 Fe1 126.49(12)
C32 N4 C28 116.01(17)
C32 N4 Fe1 121.15(13)
C28 N4 Fe1 122.76(13)
C30 N5 C34 120.32(17)
C30 N5 C33 120.74(17)
C34 N5 C33 118.65(17)
C36 C35 H35A 109.5
C36 C35 H35B 109.5
H35A C35 H35B 109.5
C36 C35 H35C 109.5
H35A C35 H35C 109.5
H35B C35 H35C 109.5
O1 C36 C35 108.7(2)
O1 C36 H36A 110.0
C35 C36 H36A 110.0
O1 C36 H36B 110.0
C35 C36 H36B 110.0
H36A C36 H36B 108.3
C37 O1 C36 113.14(18)
O1 C37 C38 108.47(19)
O1 C37 H37A 110.0
C38 C37 H37A 110.0
O1 C37 H37B 110.0
C38 C37 H37B 110.0
H37A C37 H37B 108.4
C37 C38 H38A 109.5
C37 C38 H38B 109.5
H38A C38 H38B 109.5
C37 C38 H38C 109.5
H38A C38 H38C 109.5
H38B C38 H38C 109.5
C40 C39 H39A 109.5
C40 C39 H39B 109.5
H39A C39 H39B 109.5
C40 C39 H39C 109.5
H39A C39 H39C 109.5
H39B C39 H39C 109.5
O2 C40 C39 109.5(2)
O2 C40 H40A 109.8
C39 C40 H40A 109.8
O2 C40 H40B 109.8
C39 C40 H40B 109.8
H40A C40 H40B 108.2
C40 O2 C41 113.1(2)
O2 C41 C42 113.3(2)
O2 C41 H41A 108.9
C42 C41 H41A 108.9
O2 C41 H41B 108.9
C42 C41 H41B 108.9
H41A C41 H41B 107.7
C41 C42 H42A 109.5
C41 C42 H42B 109.5
H42A C42 H42B 109.5
C41 C42 H42C 109.5
H42A C42 H42C 109.5
H42B C42 H42C 109.5

loop_
_geom_bond_atom_site_label_1
_geom_bond_atom_site_label_2
_geom_bond_distance
Fe1 N2 1.8278(15)
Fe1 N3 1.9179(16)
Fe1 N1 1.9255(15)
Fe1 N4 2.0508(16)
Fe1 S1 2.2179(5)
S1 C1 1.7607(19)
C1 C2 1.396(3)
C1 C6 1.417(3)
C2 C3 1.385(3)
C2 H2 0.9500
C3 C4 1.388(3)
C3 H3 0.9500
C4 C5 1.385(3)
C4 H4 0.9500
C5 C6 1.399(3)
C5 H5 0.9500
C6 N1 1.423(2)
C7 N1 1.347(2)
C7 C9 1.432(3)
C7 C8 1.497(3)
C8 H8A 0.9800
C8 H8B 0.9800
C8 H8C 0.9800
C9 N2 1.376(2)
C9 C10 1.394(3)
C10 C11 1.393(3)
C10 H10 0.9500
C11 C12 1.388(3)
C11 H11 0.9500
C12 C13 1.395(3)
C12 H12 0.9500
C13 N2 1.381(2)
C13 C14 1.426(3)
C14 N3 1.341(2)
C14 C15 1.499(3)
C15 H15A 0.9800
C15 H15B 0.9800
C15 H15C 0.9800
C16 C17 1.398(3)
C16 C21 1.407(3)
C16 N3 1.442(2)
C17 C18 1.395(3)
C17 C22 1.515(3)
C18 C19 1.363(4)
C18 H18 0.9500
C19 C20 1.375(4)
C19 H19 0.9500
C20 C21 1.394(3)
C20 H20 0.9500
C21 C25 1.520(3)
C22 C24 1.528(3)
C22 C23 1.532(3)
C22 H22 1.0000
C23 H23A 0.9800
C23 H23B 0.9800
C23 H23C 0.9800
C24 H24A 0.9800
C24 H24B 0.9800
C24 H24C 0.9800
C25 C26 1.531(3)
C25 C27 1.534(3)
C25 H25 1.0000
C26 H26A 0.9800
C26 H26B 0.9800
C26 H26C 0.9800
C27 H27A 0.9800
C27 H27B 0.9800
C27 H27C 0.9800
C28 N4 1.346(2)
C28 C29 1.369(3)
C28 H28 0.9500
C29 C30 1.411(3)
C29 H29 0.9500
C30 N5 1.355(3)
C30 C31 1.415(3)
C31 C32 1.364(3)
C31 H31 0.9500
C32 N4 1.345(2)
C32 H32 0.9500
C33 N5 1.454(3)
C33 H33A 0.9800
C33 H33B 0.9800
C33 H33C 0.9800
C34 N5 1.450(3)
C34 H34A 0.9800
C34 H34B 0.9800
C34 H34C 0.9800
C35 C36 1.502(4)
C35 H35A 0.9800
C35 H35B 0.9800
C35 H35C 0.9800
C36 O1 1.425(3)
C36 H36A 0.9900
C36 H36B 0.9900
O1 C37 1.421(3)
C37 C38 1.497(4)
C37 H37A 0.9900
C37 H37B 0.9900
C38 H38A 0.9800
C38 H38B 0.9800
C38 H38C 0.9800
C39 C40 1.487(4)
C39 H39A 0.9800
C39 H39B 0.9800
C39 H39C 0.9800
C40 O2 1.403(3)
C40 H40A 0.9900
C40 H40B 0.9900
O2 C41 1.443(3)
C41 C42 1.502(4)
C41 H41A 0.9900
C41 H41B 0.9900
C42 H42A 0.9800
C42 H42B 0.9800
C42 H42C 0.9800

loop_
_geom_torsion_atom_site_label_1
_geom_torsion_atom_site_label_2
_geom_torsion_atom_site_label_3
_geom_torsion_atom_site_label_4
_geom_torsion
N2 Fe1 S1 C1 -80.81(13)
N3 Fe1 S1 C1 -174.91(8)
N1 Fe1 S1 C1 -14.54(8)
N4 Fe1 S1 C1 81.05(8)
Fe1 S1 C1 C2 -167.17(15)
Fe1 S1 C1 C6 12.08(15)
C6 C1 C2 C3 0.8(3)
S1 C1 C2 C3 -179.95(15)
C1 C2 C3 C4 -2.3(3)
C2 C3 C4 C5 1.1(3)
C3 C4 C5 C6 1.6(3)
C4 C5 C6 C1 -3.1(3)
C4 C5 C6 N1 -179.29(18)
C2 C1 C6 C5 1.9(3)
S1 C1 C6 C5 -177.41(14)
C2 C1 C6 N1 178.52(16)
S1 C1 C6 N1 -0.7(2)
N1 C7 C9 N2 3.8(2)
C8 C7 C9 N2 -171.11(17)
N1 C7 C9 C10 -178.28(19)
C8 C7 C9 C10 6.8(3)
N2 C9 C10 C11 -0.9(3)
C7 C9 C10 C11 -178.65(19)
C9 C10 C11 C12 0.7(3)
C10 C11 C12 C13 0.6(3)
C11 C12 C13 N2 -1.8(3)
C11 C12 C13 C14 174.7(2)
N2 C13 C14 N3 -2.3(2)
C12 C13 C14 N3 -179.0(2)
N2 C13 C14 C15 175.73(17)
C12 C13 C14 C15 -1.0(3)
C21 C16 C17 C18 1.8(3)
N3 C16 C17 C18 -179.31(19)
C21 C16 C17 C22 -176.11(19)
N3 C16 C17 C22 2.7(3)
C16 C17 C18 C19 -0.2(4)
C22 C17 C18 C19 177.8(2)
C17 C18 C19 C20 -1.4(4)
C18 C19 C20 C21 1.4(4)
C19 C20 C21 C16 0.3(4)
C19 C20 C21 C25 179.1(2)
C17 C16 C21 C20 -1.9(3)
N3 C16 C21 C20 179.23(19)
C17 C16 C21 C25 179.33(19)
N3 C16 C21 C25 0.5(3)
C18 C17 C22 C24 -68.4(3)
C16 C17 C22 C24 109.5(2)
C18 C17 C22 C23 55.7(3)
C16 C17 C22 C23 -126.4(2)
C20 C21 C25 C26 -72.5(3)
C16 C21 C25 C26 106.2(2)
C20 C21 C25 C27 51.4(3)
C16 C21 C25 C27 -129.8(2)
N4 C28 C29 C30 -1.8(3)
C28 C29 C30 N5 -174.93(19)
C28 C29 C30 C31 3.9(3)
N5 C30 C31 C32 176.01(19)
C29 C30 C31 C32 -2.9(3)
C30 C31 C32 N4 -0.5(3)
C9 C7 N1 C6 -177.19(16)
C8 C7 N1 C6 -2.7(3)
C9 C7 N1 Fe1 1.9(2)
C8 C7 N1 Fe1 176.44(15)
C5 C6 N1 C7 -19.0(3)
C1 C6 N1 C7 164.61(17)
C5 C6 N1 Fe1 161.87(15)
C1 C6 N1 Fe1 -14.5(2)
N2 Fe1 N1 C7 -5.14(13)
N3 Fe1 N1 C7 -40.9(2)
N4 Fe1 N1 C7 94.04(13)
S1 Fe1 N1 C7 -160.80(13)
N2 Fe1 N1 C6 174.05(14)
N3 Fe1 N1 C6 138.26(17)
N4 Fe1 N1 C6 -86.77(13)
S1 Fe1 N1 C6 18.39(12)
C10 C9 N2 C13 -0.3(3)
C7 C9 N2 C13 177.84(16)
C10 C9 N2 Fe1 173.35(14)
C7 C9 N2 Fe1 -8.5(2)
C12 C13 N2 C9 1.7(3)
C14 C13 N2 C9 -175.47(16)
C12 C13 N2 Fe1 -171.99(14)
C14 C13 N2 Fe1 10.9(2)
N3 Fe1 N2 C9 174.66(14)
N1 Fe1 N2 C9 7.62(13)
N4 Fe1 N2 C9 -86.84(14)
S1 Fe1 N2 C9 75.40(18)
N3 Fe1 N2 C13 -11.47(14)
N1 Fe1 N2 C13 -178.52(15)
N4 Fe1 N2 C13 87.03(14)
S1 Fe1 N2 C13 -110.73(15)
C13 C14 N3 C16 169.18(17)
C15 C14 N3 C16 -8.8(3)
C13 C14 N3 Fe1 -6.4(2)
C15 C14 N3 Fe1 175.57(15)
C17 C16 N3 C14 91.3(2)
C21 C16 N3 C14 -89.8(2)
C17 C16 N3 Fe1 -93.6(2)
C21 C16 N3 Fe1 85.3(2)
N2 Fe1 N3 C14 9.70(14)
N1 Fe1 N3 C14 45.6(2)
N4 Fe1 N3 C14 -88.85(14)
S1 Fe1 N3 C14 162.97(13)
N2 Fe1 N3 C16 -165.43(17)
N1 Fe1 N3 C16 -129.57(19)
N4 Fe1 N3 C16 96.03(16)
S1 Fe1 N3 C16 -12.16(16)
C31 C32 N4 C28 2.8(3)
C31 C32 N4 Fe1 -174.24(15)
C29 C28 N4 C32 -1.6(3)
C29 C28 N4 Fe1 175.37(15)
N2 Fe1 N4 C32 -33.32(15)
N3 Fe1 N4 C32 48.81(15)
N1 Fe1 N4 C32 -115.43(15)
S1 Fe1 N4 C32 154.77(14)
N2 Fe1 N4 C28 149.90(15)
N3 Fe1 N4 C28 -127.98(15)
N1 Fe1 N4 C28 67.78(15)
S1 Fe1 N4 C28 -22.01(15)
C29 C30 N5 C34 -178.3(2)
C31 C30 N5 C34 2.9(3)
C29 C30 N5 C33 -4.5(3)
C31 C30 N5 C33 176.74(19)
C35 C36 O1 C37 171.2(2)
C36 O1 C37 C38 -176.60(19)
C39 C40 O2 C41 163.1(3)
C40 O2 C41 C42 70.0(3)
